data_4105312
loop_
_publ_author_name
'Heather A. Spinney'
'Nicholas A. Piro'
'Christopher C. Cummins'

_publ_section_title
;
 Triple-Bond Reactivity of an AsP Complex Intermediate: Synthesis Stemming
 from Molecular Arsenic, As4
;
_journal_name_full 'Journal of the American Chemical Society'
_journal_page_first 16233
_journal_page_last 16243
_journal_paper_doi 10.1021/ja906550h
_journal_volume 131
_journal_year 2009
_chemical_formula_sum 'C45.5 H74 As N3 Na Nb O'
_chemical_formula_weight 869.89
_chemical_name_systematic
;
 ?
;
_space_group_IT_number 14
_symmetry_cell_setting monoclinic
_symmetry_space_group_name_Hall '-P 2yn'
_symmetry_space_group_name_H-M 'P 1 21/n 1'
_atom_sites_solution_hydrogens geom
_atom_sites_solution_primary direct
_atom_sites_solution_secondary difmap
_audit_creation_method SHELXL-97
_cell_angle_alpha 90.00
_cell_angle_beta 115.8890(10)
_cell_angle_gamma 90.00
_cell_formula_units_Z 4
_cell_length_a 20.6006(10)
_cell_length_b 11.2495(5)
_cell_length_c 22.3478(10)
_cell_measurement_reflns_used 7280
_cell_measurement_temperature 100(2)
_cell_measurement_theta_max 29.82
_cell_measurement_theta_min 2.25
_cell_volume 4659.3(4)
_computing_cell_refinement 'SAINT 5 (Bruker-AXS, 2003)'
_computing_data_collection 'SMART 5 (Bruker-AXS, 2003)'
_computing_data_reduction 'SAINT 5 (Bruker-AXS, 2003)'
_computing_molecular_graphics 'Bruker SHELXTL'
_computing_publication_material 'Bruker SHELXTL'
_computing_structure_refinement 'SHELXL-97 (Sheldrick, 1997)'
_computing_structure_solution 'SHELXS-97 (Sheldrick, 1990)'
_diffrn_ambient_temperature 100(2)
_diffrn_measured_fraction_theta_full 0.998
_diffrn_measured_fraction_theta_max 0.998
_diffrn_measurement_device_type 'Bruker Smart APEX CCD'
_diffrn_measurement_method 'omega and phi scans'
_diffrn_radiation_monochromator graphite
_diffrn_radiation_source 'fine-focus sealed tube'
_diffrn_radiation_type MoK\a
_diffrn_radiation_wavelength 0.71073
_diffrn_reflns_av_R_equivalents 0.0431
_diffrn_reflns_av_sigmaI/netI 0.0301
_diffrn_reflns_limit_h_max 28
_diffrn_reflns_limit_h_min -28
_diffrn_reflns_limit_k_max 15
_diffrn_reflns_limit_k_min -15
_diffrn_reflns_limit_l_max 31
_diffrn_reflns_limit_l_min -31
_diffrn_reflns_number 87526
_diffrn_reflns_theta_full 29.57
_diffrn_reflns_theta_max 29.57
_diffrn_reflns_theta_min 2.03
_exptl_absorpt_coefficient_mu 1.007
_exptl_absorpt_correction_T_max 0.9514
_exptl_absorpt_correction_T_min 0.7522
_exptl_absorpt_correction_type multi-scan
_exptl_absorpt_process_details sadabs
_exptl_crystal_colour yellow
_exptl_crystal_density_diffrn 1.240
_exptl_crystal_description shard
_exptl_crystal_F_000 1844
_exptl_crystal_size_max 0.30
_exptl_crystal_size_mid 0.15
_exptl_crystal_size_min 0.05
_refine_diff_density_max 0.845
_refine_diff_density_min -0.451
_refine_diff_density_rms 0.071
_refine_ls_extinction_method none
_refine_ls_goodness_of_fit_ref 1.037
_refine_ls_hydrogen_treatment constr
_refine_ls_matrix_type full
_refine_ls_number_parameters 604
_refine_ls_number_reflns 13053
_refine_ls_number_restraints 422
_refine_ls_restrained_S_all 1.025
_refine_ls_R_factor_all 0.0492
_refine_ls_R_factor_gt 0.0344
_refine_ls_shift/su_max 0.003
_refine_ls_shift/su_mean 0.000
_refine_ls_structure_factor_coef Fsqd
_refine_ls_weighting_details 'calc w=1/[\s^2^(Fo^2^)+(0.0398P)^2^+2.9201P] where P=(Fo^2^+2Fc^2^)/3'
_refine_ls_weighting_scheme calc
_refine_ls_wR_factor_gt 0.0803
_refine_ls_wR_factor_ref 0.0886
_reflns_number_gt 10511
_reflns_number_total 13053
_reflns_threshold_expression >2sigma(I)
_cod_data_source_file ja906550h_si_001_6.cif
_cod_data_source_block 06109b
_cod_depositor_comments
;

2023-09-06
Z value and formula fixed to values more according to usual
chemical conventions.                 miguel
;
_cod_original_formula_sum 'C91 H148 As2 N6 Na2 Nb2 O2'
_cod_original_formula_weight 1739.79
_cod_original_formula_units_Z 2
_cod_database_code 4105312

loop_
_symmetry_equiv_pos_as_xyz
'x, y, z'
'-x+1/2, y+1/2, -z+1/2'
'-x, -y, -z'
'x-1/2, -y-1/2, z-1/2'

loop_
_atom_site_label
_atom_site_type_symbol
_atom_site_fract_x
_atom_site_fract_y
_atom_site_fract_z
_atom_site_U_iso_or_equiv
_atom_site_adp_type
_atom_site_occupancy
_atom_site_symmetry_multiplicity
_atom_site_calc_flag
_atom_site_refinement_flags
_atom_site_disorder_assembly
_atom_site_disorder_group
Nb1 Nb 0.849551(8) 1.085581(14) 0.565173(8) 0.02070(5) Uani 1 1 d . . .
As1 As 0.964600(10) 1.055723(19) 0.574591(10) 0.02806(6) Uani 1 1 d . . .
N1 N 0.79608(8) 1.17010(14) 0.47775(7) 0.0233(3) Uani 1 1 d . . .
C11 C 0.80152(10) 1.14163(16) 0.41789(9) 0.0251(4) Uani 1 1 d . A .
C12 C 0.85684(10) 1.18874(18) 0.40493(10) 0.0286(4) Uani 1 1 d . A .
H12 H 0.8901 1.2430 0.4356 0.034 Uiso 1 1 calc R . .
C13 C 0.86404(12) 1.1575(2) 0.34773(11) 0.0386(5) Uani 1 1 d . A .
C131 C 0.92330(14) 1.2109(3) 0.33428(13) 0.0543(7) Uani 1 1 d . . .
H13A H 0.9044 1.2792 0.3044 0.081 Uiso 1 1 calc R . .
H13B H 0.9415 1.1512 0.3134 0.081 Uiso 1 1 calc R . .
H13C H 0.9627 1.2371 0.3763 0.081 Uiso 1 1 calc R . .
C14 C 0.81593(15) 1.0761(2) 0.30420(11) 0.0478(6) Uani 1 1 d . A .
H14 H 0.8213 1.0525 0.2658 0.057 Uiso 1 1 calc R . .
C15 C 0.76026(14) 1.0283(2) 0.31558(11) 0.0476(6) Uani 1 1 d . A .
C151 C 0.7088(2) 0.9361(3) 0.26943(15) 0.0825(11) Uani 1 1 d . . .
H15A H 0.7166 0.9288 0.2294 0.124 Uiso 1 1 calc R . .
H15B H 0.6589 0.9609 0.2569 0.124 Uiso 1 1 calc R . .
H15C H 0.7177 0.8592 0.2922 0.124 Uiso 1 1 calc R . .
C16 C 0.75283(12) 1.0631(2) 0.37238(10) 0.0349(5) Uani 1 1 d . A .
H16 H 0.7140 1.0326 0.3799 0.042 Uiso 1 1 calc R . .
C17 C 0.73217(10) 1.23940(18) 0.46960(10) 0.0295(4) Uani 1 1 d . . .
H17A H 0.7254 1.2308 0.5106 0.035 Uiso 1 1 calc R . .
H17B H 0.6894 1.2041 0.4327 0.035 Uiso 1 1 calc R . .
C18 C 0.73414(12) 1.3729(2) 0.45541(10) 0.0368(5) Uani 1 1 d . . .
C181 C 0.67219(17) 1.4301(3) 0.46542(14) 0.0610(8) Uani 1 1 d . . .
H18A H 0.6795 1.4172 0.5113 0.091 Uiso 1 1 calc R . .
H18B H 0.6264 1.3941 0.4347 0.091 Uiso 1 1 calc R . .
H18C H 0.6710 1.5156 0.4567 0.091 Uiso 1 1 calc R . .
C182 C 0.80554(16) 1.4269(2) 0.50390(13) 0.0503(7) Uani 1 1 d . . .
H18D H 0.8047 1.5129 0.4965 0.075 Uiso 1 1 calc R . .
H18E H 0.8450 1.3912 0.4968 0.075 Uiso 1 1 calc R . .
H18F H 0.8130 1.4114 0.5496 0.075 Uiso 1 1 calc R . .
C183 C 0.72213(13) 1.3959(2) 0.38365(11) 0.0422(5) Uani 1 1 d . . .
H18G H 0.7170 1.4815 0.3747 0.063 Uiso 1 1 calc R . .
H18H H 0.6782 1.3550 0.3528 0.063 Uiso 1 1 calc R . .
H18I H 0.7635 1.3659 0.3776 0.063 Uiso 1 1 calc R . .
N2 N 0.80893(9) 0.91465(14) 0.55319(8) 0.0272(3) Uani 1 1 d . . .
C21 C 0.73602(11) 0.90263(18) 0.50518(9) 0.0305(4) Uani 1 1 d . . .
C22 C 0.71273(13) 0.81814(19) 0.45350(10) 0.0392(5) Uani 1 1 d . . .
H22 H 0.7459 0.7611 0.4518 0.047 Uiso 1 1 calc R . .
C23 C 0.64123(14) 0.8175(2) 0.40475(11) 0.0475(6) Uani 1 1 d . . .
C231 C 0.61684(18) 0.7246(2) 0.35027(12) 0.0687(10) Uani 1 1 d . . .
H23A H 0.5963 0.6565 0.3634 0.103 Uiso 1 1 calc R . .
H23B H 0.6582 0.6983 0.3431 0.103 Uiso 1 1 calc R . .
H23C H 0.5802 0.7589 0.3090 0.103 Uiso 1 1 calc R . .
C24 C 0.59287(13) 0.9013(2) 0.40634(12) 0.0477(6) Uani 1 1 d . . .
H24 H 0.5448 0.9015 0.3723 0.057 Uiso 1 1 calc R . .
C25 C 0.61359(12) 0.9851(2) 0.45693(11) 0.0403(5) Uani 1 1 d . . .
C251 C 0.56182(12) 1.0755(2) 0.46136(13) 0.0493(6) Uani 1 1 d . . .
H25A H 0.5783 1.1556 0.4576 0.074 Uiso 1 1 calc R . .
H25B H 0.5599 1.0674 0.5042 0.074 Uiso 1 1 calc R . .
H25C H 0.5136 1.0622 0.4252 0.074 Uiso 1 1 calc R . .
C26 C 0.68484(11) 0.98347(19) 0.50618(10) 0.0326(4) Uani 1 1 d . . .
H26 H 0.6990 1.0392 0.5416 0.039 Uiso 1 1 calc R . .
C27 C 0.85042(11) 0.80366(17) 0.57675(9) 0.0308(4) Uani 1 1 d . . .
H27A H 0.8999 0.8169 0.5813 0.037 Uiso 1 1 calc R . .
H27B H 0.8278 0.7414 0.5426 0.037 Uiso 1 1 calc R . .
C28 C 0.85546(12) 0.75720(19) 0.64439(10) 0.0347(5) Uani 1 1 d . . .
C281 C 0.78044(13) 0.7407(3) 0.64085(13) 0.0514(7) Uani 1 1 d . . .
H28A H 0.7536 0.6824 0.6062 0.077 Uiso 1 1 calc R . .
H28B H 0.7548 0.8168 0.6302 0.077 Uiso 1 1 calc R . .
H28C H 0.7848 0.7121 0.6839 0.077 Uiso 1 1 calc R . .
C282 C 0.89575(15) 0.6385(2) 0.65858(12) 0.0497(6) Uani 1 1 d . . .
H28D H 0.9437 0.6506 0.6604 0.075 Uiso 1 1 calc R . .
H28E H 0.8686 0.5819 0.6231 0.075 Uiso 1 1 calc R . .
H28F H 0.9007 0.6071 0.7013 0.075 Uiso 1 1 calc R . .
C283 C 0.89947(11) 0.84353(19) 0.70020(10) 0.0324(4) Uani 1 1 d . . .
H28G H 0.9031 0.8129 0.7426 0.049 Uiso 1 1 calc R . .
H28H H 0.8756 0.9213 0.6912 0.049 Uiso 1 1 calc R . .
H28I H 0.9479 0.8519 0.7026 0.049 Uiso 1 1 calc R . .
N3 N 0.86238(8) 1.19049(14) 0.64501(7) 0.0234(3) Uani 1 1 d . . .
C31 C 0.79914(10) 1.20980(17) 0.65435(8) 0.0239(4) Uani 1 1 d . . .
C32 C 0.75946(10) 1.11136(18) 0.65779(9) 0.0275(4) Uani 1 1 d . . .
H32 H 0.7779 1.0339 0.6581 0.033 Uiso 1 1 calc R . .
C33 C 0.69340(11) 1.1237(2) 0.66077(10) 0.0319(4) Uani 1 1 d . . .
C331 C 0.65175(12) 1.0144(2) 0.66278(13) 0.0444(5) Uani 1 1 d . . .
H33A H 0.6099 1.0383 0.6698 0.067 Uiso 1 1 calc R . .
H33B H 0.6830 0.9626 0.6993 0.067 Uiso 1 1 calc R . .
H33C H 0.6354 0.9715 0.6205 0.067 Uiso 1 1 calc R . .
C34 C 0.66780(11) 1.2369(2) 0.66206(10) 0.0351(5) Uani 1 1 d . . .
H34 H 0.6226 1.2464 0.6634 0.042 Uiso 1 1 calc R . .
C35 C 0.70691(11) 1.3369(2) 0.66143(10) 0.0332(4) Uani 1 1 d . . .
C351 C 0.67956(14) 1.4598(2) 0.66602(13) 0.0463(6) Uani 1 1 d . . .
H35A H 0.6926 1.4786 0.7127 0.069 Uiso 1 1 calc R . .
H35B H 0.6270 1.4619 0.6405 0.069 Uiso 1 1 calc R . .
H35C H 0.7014 1.5183 0.6479 0.069 Uiso 1 1 calc R . .
C36 C 0.77203(11) 1.32338(18) 0.65740(9) 0.0296(4) Uani 1 1 d . . .
H36 H 0.7986 1.3919 0.6567 0.035 Uiso 1 1 calc R . .
C37 C 0.92367(10) 1.27132(17) 0.68117(9) 0.0270(4) Uani 1 1 d . . .
H37A H 0.9043 1.3523 0.6797 0.032 Uiso 1 1 calc R . .
H37B H 0.9541 1.2739 0.6570 0.032 Uiso 1 1 calc R . .
C381 C 1.02979(13) 1.3377(2) 0.78178(12) 0.0473(6) Uani 1 1 d . . .
H38A H 1.0062 1.4142 0.7799 0.071 Uiso 1 1 calc R . .
H38B H 1.0565 1.3417 0.7548 0.071 Uiso 1 1 calc R . .
H38C H 1.0632 1.3198 0.8280 0.071 Uiso 1 1 calc R . .
C38 C 0.97254(11) 1.23959(18) 0.75473(10) 0.0314(4) Uani 1 1 d . . .
C382 C 1.01024(13) 1.1209(2) 0.75932(12) 0.0475(6) Uani 1 1 d . . .
H38D H 1.0411 1.1023 0.8061 0.071 Uiso 1 1 calc R . .
H38E H 1.0398 1.1260 0.7350 0.071 Uiso 1 1 calc R . .
H38F H 0.9740 1.0582 0.7398 0.071 Uiso 1 1 calc R . .
C383 C 0.93030(13) 1.2340(2) 0.79607(11) 0.0449(6) Uani 1 1 d . . .
H38G H 0.8941 1.1706 0.7790 0.067 Uiso 1 1 calc R . .
H38H H 0.9061 1.3102 0.7932 0.067 Uiso 1 1 calc R . .
H38I H 0.9634 1.2174 0.8426 0.067 Uiso 1 1 calc R . .
Na1 Na 0.89811(4) 0.94897(7) 0.43881(4) 0.03069(17) Uani 1 1 d . . .
O1T O 0.8836(6) 0.7461(10) 0.4272(4) 0.0371(15) Uani 0.544(6) 1 d PDU A 1
C1T C 0.9453(3) 0.6929(5) 0.4819(3) 0.0381(11) Uani 0.544(6) 1 d PDU A 1
H1T1 H 0.9293 0.6384 0.5076 0.046 Uiso 0.544(6) 1 calc PR A 1
H1T2 H 0.9765 0.7550 0.5122 0.046 Uiso 0.544(6) 1 calc PR A 1
C2T C 0.9854(3) 0.6254(4) 0.4502(2) 0.0503(14) Uani 0.544(6) 1 d PDU A 1
H2T1 H 1.0135 0.5586 0.4785 0.060 Uiso 0.544(6) 1 calc PR A 1
H2T2 H 1.0181 0.6781 0.4404 0.060 Uiso 0.544(6) 1 calc PR A 1
C3T C 0.9229(7) 0.5812(8) 0.3866(5) 0.056(2) Uani 0.544(6) 1 d PDU A 1
H3T1 H 0.9390 0.5620 0.3520 0.067 Uiso 0.544(6) 1 calc PR A 1
H3T2 H 0.8998 0.5103 0.3952 0.067 Uiso 0.544(6) 1 calc PR A 1
C4T C 0.8722(4) 0.6874(5) 0.3667(3) 0.0531(16) Uani 0.544(6) 1 d PDU A 1
H4T1 H 0.8833 0.7416 0.3375 0.064 Uiso 0.544(6) 1 calc PR A 1
H4T2 H 0.8215 0.6610 0.3427 0.064 Uiso 0.544(6) 1 calc PR A 1
O1TB O 0.8679(9) 0.7489(10) 0.3952(7) 0.034(3) Uani 0.168(5) 1 d PDU A 2
C1TB C 0.8602(11) 0.6464(12) 0.4282(10) 0.063(4) Uani 0.168(5) 1 d PDU A 2
H1T3 H 0.8091 0.6209 0.4084 0.076 Uiso 0.168(5) 1 calc PR A 2
H1T4 H 0.8755 0.6639 0.4759 0.076 Uiso 0.168(5) 1 calc PR A 2
C2TB C 0.9068(9) 0.5489(12) 0.4207(9) 0.046(3) Uani 0.168(5) 1 d PDU A 2
H2T3 H 0.8772 0.4792 0.3975 0.056 Uiso 0.168(5) 1 calc PR A 2
H2T4 H 0.9442 0.5235 0.4647 0.056 Uiso 0.168(5) 1 calc PR A 2
C3TB C 0.9407(12) 0.6054(18) 0.3796(13) 0.041(4) Uani 0.168(5) 1 d PDU A 2
H3T3 H 0.9421 0.5491 0.3462 0.049 Uiso 0.168(5) 1 calc PR A 2
H3T4 H 0.9903 0.6332 0.4082 0.049 Uiso 0.168(5) 1 calc PR A 2
C4TB C 0.8906(12) 0.7093(14) 0.3466(8) 0.041(4) Uani 0.168(5) 1 d PDU A 2
H4T3 H 0.9163 0.7733 0.3353 0.049 Uiso 0.168(5) 1 calc PR A 2
H4T4 H 0.8488 0.6834 0.3054 0.049 Uiso 0.168(5) 1 calc PR A 2
O1TC O 0.8675(13) 0.757(2) 0.4195(7) 0.047(3) Uani 0.289(6) 1 d PDU A 3
C1TC C 0.9216(7) 0.6684(9) 0.4542(6) 0.048(2) Uani 0.289(6) 1 d PDU A 3
H1T5 H 0.9070 0.6201 0.4832 0.058 Uiso 0.289(6) 1 calc PR A 3
H1T6 H 0.9682 0.7074 0.4822 0.058 Uiso 0.289(6) 1 calc PR A 3
C2TC C 0.9292(17) 0.591(2) 0.4029(8) 0.073(5) Uani 0.289(6) 1 d PDU A 3
H2T5 H 0.9068 0.5121 0.4005 0.088 Uiso 0.289(6) 1 calc PR A 3
H2T6 H 0.9805 0.5797 0.4128 0.088 Uiso 0.289(6) 1 calc PR A 3
C3TC C 0.8894(7) 0.6600(13) 0.3389(6) 0.069(4) Uani 0.289(6) 1 d PDU A 3
H3T5 H 0.9218 0.7172 0.3317 0.082 Uiso 0.289(6) 1 calc PR A 3
H3T6 H 0.8682 0.6060 0.3002 0.082 Uiso 0.289(6) 1 calc PR A 3
C4TC C 0.8314(6) 0.7236(10) 0.3506(6) 0.061(3) Uani 0.289(6) 1 d PDU A 3
H4T5 H 0.8139 0.7946 0.3218 0.073 Uiso 0.289(6) 1 calc PR A 3
H4T6 H 0.7900 0.6703 0.3422 0.073 Uiso 0.289(6) 1 calc PR A 3
C1S C 0.9279(5) 1.2246(9) -0.0291(4) 0.107(3) Uani 0.50 1 d PU B -1
H1S1 H 0.8863 1.2569 -0.0242 0.161 Uiso 0.50 1 calc PR B -1
H1S2 H 0.9156 1.2155 -0.0765 0.161 Uiso 0.50 1 calc PR B -1
H1S3 H 0.9689 1.2790 -0.0086 0.161 Uiso 0.50 1 calc PR B -1
C2S C 0.9434(5) 1.1309(11) -0.0026(6) 0.073(2) Uani 0.50 1 d PU B -1
H2S1 H 0.8995 1.0809 -0.0185 0.087 Uiso 0.50 1 calc PR B -1
H2S2 H 0.9608 1.1423 0.0459 0.087 Uiso 0.50 1 calc PR B -1
C3S C 0.9952(8) 1.0719(16) -0.0135(9) 0.089(4) Uani 0.50 1 d PU B -1
H3S1 H 1.0432 1.1077 0.0132 0.107 Uiso 0.50 1 calc PR B -1
H3S2 H 0.9848 1.0766 -0.0611 0.107 Uiso 0.50 1 calc PR B -1
C4S C 0.9944(8) 0.9504(16) 0.0055(7) 0.084(4) Uani 0.50 1 d PU B -1
H4S1 H 0.9429 0.9291 -0.0102 0.101 Uiso 0.50 1 calc PR B -1
H4S2 H 1.0157 0.9502 0.0547 0.101 Uiso 0.50 1 calc PR B -1
C5S C 1.0325(6) 0.8362(12) -0.0156(7) 0.094(3) Uani 0.50 1 d PU B -1
H5S1 H 1.0237 0.7624 0.0030 0.141 Uiso 0.50 1 calc PR B -1
H5S2 H 1.0846 0.8496 0.0020 0.141 Uiso 0.50 1 calc PR B -1
H5S3 H 1.0115 0.8297 -0.0642 0.141 Uiso 0.50 1 calc PR B -1

loop_
_atom_site_aniso_label
_atom_site_aniso_U_11
_atom_site_aniso_U_22
_atom_site_aniso_U_33
_atom_site_aniso_U_23
_atom_site_aniso_U_13
_atom_site_aniso_U_12
Nb1 0.01776(8) 0.02796(8) 0.01490(8) -0.00056(6) 0.00574(6) 0.00310(6)
As1 0.02050(10) 0.04265(12) 0.02056(10) 0.00071(8) 0.00853(8) 0.00811(7)
N1 0.0187(7) 0.0310(8) 0.0189(7) 0.0003(6) 0.0070(6) 0.0029(6)
C11 0.0246(9) 0.0301(9) 0.0188(8) 0.0048(7) 0.0079(7) 0.0079(7)
C12 0.0268(9) 0.0346(10) 0.0240(9) 0.0098(7) 0.0108(8) 0.0085(7)
C13 0.0360(11) 0.0540(13) 0.0300(11) 0.0208(10) 0.0184(9) 0.0240(10)
C131 0.0501(15) 0.0804(19) 0.0464(14) 0.0356(13) 0.0340(13) 0.0310(13)
C14 0.0559(16) 0.0687(17) 0.0202(10) 0.0078(10) 0.0180(11) 0.0243(13)
C15 0.0522(15) 0.0610(15) 0.0192(10) -0.0056(10) 0.0059(10) 0.0044(12)
C151 0.094(3) 0.103(3) 0.0310(15) -0.0290(16) 0.0094(16) -0.019(2)
C16 0.0302(11) 0.0472(12) 0.0207(9) -0.0009(8) 0.0051(8) 0.0008(8)
C17 0.0220(9) 0.0421(11) 0.0231(9) 0.0031(8) 0.0087(7) 0.0079(8)
C18 0.0406(12) 0.0403(11) 0.0286(10) 0.0057(8) 0.0141(9) 0.0172(9)
C181 0.076(2) 0.0703(18) 0.0449(15) 0.0192(13) 0.0343(15) 0.0474(16)
C182 0.0703(18) 0.0283(11) 0.0401(13) -0.0014(9) 0.0129(13) 0.0030(11)
C183 0.0464(13) 0.0468(13) 0.0338(12) 0.0133(9) 0.0179(10) 0.0203(10)
N2 0.0267(8) 0.0295(8) 0.0198(8) -0.0020(6) 0.0048(6) 0.0017(6)
C21 0.0314(10) 0.0323(10) 0.0196(9) 0.0010(7) 0.0037(8) -0.0052(8)
C22 0.0476(13) 0.0326(10) 0.0223(10) 0.0004(8) 0.0011(9) -0.0037(9)
C23 0.0578(15) 0.0376(12) 0.0234(11) 0.0011(9) -0.0042(10) -0.0137(11)
C231 0.084(2) 0.0496(15) 0.0281(13) -0.0029(11) -0.0162(13) -0.0130(14)
C24 0.0379(13) 0.0489(13) 0.0313(12) 0.0102(10) -0.0080(10) -0.0129(10)
C25 0.0283(11) 0.0508(13) 0.0321(11) 0.0121(10) 0.0043(9) -0.0073(9)
C251 0.0246(11) 0.0728(18) 0.0440(14) 0.0175(12) 0.0088(10) 0.0031(10)
C26 0.0260(10) 0.0407(11) 0.0247(10) 0.0021(8) 0.0050(8) -0.0050(8)
C27 0.0353(11) 0.0269(9) 0.0225(9) 0.0003(7) 0.0055(8) 0.0031(7)
C28 0.0363(11) 0.0351(10) 0.0233(10) 0.0019(8) 0.0043(8) -0.0055(8)
C281 0.0418(13) 0.0641(16) 0.0370(13) 0.0081(11) 0.0066(11) -0.0202(12)
C282 0.0659(17) 0.0306(11) 0.0332(12) 0.0048(9) 0.0037(11) -0.0031(11)
C283 0.0308(10) 0.0393(11) 0.0215(9) 0.0003(8) 0.0062(8) -0.0018(8)
N3 0.0175(7) 0.0316(8) 0.0196(7) -0.0031(6) 0.0068(6) -0.0007(6)
C31 0.0202(8) 0.0351(9) 0.0143(8) -0.0032(7) 0.0055(7) 0.0015(7)
C32 0.0247(9) 0.0361(10) 0.0211(9) -0.0008(7) 0.0095(7) 0.0016(7)
C33 0.0258(10) 0.0463(11) 0.0255(10) 0.0003(8) 0.0130(8) 0.0002(8)
C331 0.0316(11) 0.0553(14) 0.0524(15) 0.0026(11) 0.0240(11) -0.0045(10)
C34 0.0249(10) 0.0548(13) 0.0286(10) -0.0007(9) 0.0145(8) 0.0065(9)
C35 0.0316(10) 0.0446(11) 0.0227(9) -0.0017(8) 0.0112(8) 0.0098(9)
C351 0.0420(13) 0.0513(14) 0.0480(14) -0.0030(11) 0.0218(12) 0.0151(11)
C36 0.0282(10) 0.0371(10) 0.0223(9) -0.0039(7) 0.0101(8) 0.0010(8)
C37 0.0233(9) 0.0325(9) 0.0222(9) -0.0042(7) 0.0071(7) -0.0039(7)
C381 0.0369(13) 0.0541(14) 0.0360(12) -0.0093(10) 0.0019(10) -0.0150(10)
C38 0.0259(10) 0.0364(10) 0.0244(9) -0.0055(8) 0.0039(8) -0.0043(8)
C382 0.0364(12) 0.0480(13) 0.0345(12) -0.0054(10) -0.0064(10) 0.0073(10)
C383 0.0372(12) 0.0687(16) 0.0215(10) -0.0009(10) 0.0060(9) -0.0045(11)
Na1 0.0259(4) 0.0333(4) 0.0290(4) -0.0021(3) 0.0085(3) 0.0040(3)
O1T 0.047(4) 0.027(2) 0.035(2) -0.003(2) 0.015(2) 0.005(2)
C1T 0.042(3) 0.039(3) 0.035(3) 0.0012(19) 0.018(2) 0.005(2)
C2T 0.060(3) 0.046(3) 0.046(3) 0.007(2) 0.025(2) 0.022(2)
C3T 0.085(6) 0.035(3) 0.046(4) -0.006(3) 0.028(4) 0.013(3)
C4T 0.062(4) 0.044(3) 0.040(3) -0.010(3) 0.009(3) 0.010(3)
O1TB 0.047(7) 0.034(5) 0.035(7) -0.021(5) 0.031(6) -0.016(4)
C1TB 0.084(10) 0.054(8) 0.085(10) -0.001(7) 0.067(8) -0.007(7)
C2TB 0.054(8) 0.052(7) 0.049(8) 0.004(6) 0.038(6) -0.002(6)
C3TB 0.049(8) 0.039(8) 0.052(10) -0.003(7) 0.037(6) -0.005(6)
C4TB 0.066(9) 0.037(7) 0.033(7) -0.013(5) 0.034(6) 0.001(7)
O1TC 0.053(9) 0.040(6) 0.049(7) 0.001(5) 0.024(5) 0.007(4)
C1TC 0.051(6) 0.038(5) 0.058(6) -0.002(4) 0.026(5) 0.004(4)
C2TC 0.082(10) 0.073(9) 0.067(9) -0.014(7) 0.036(9) 0.024(7)
C3TC 0.074(7) 0.081(9) 0.060(6) -0.021(6) 0.037(6) -0.016(7)
C4TC 0.056(6) 0.051(6) 0.062(6) -0.008(5) 0.012(5) -0.006(4)
C1S 0.122(7) 0.150(8) 0.054(4) 0.002(5) 0.042(5) 0.071(7)
C2S 0.047(5) 0.107(7) 0.066(5) -0.028(4) 0.026(4) -0.009(4)
C3S 0.049(6) 0.125(7) 0.075(8) -0.014(7) 0.010(5) 0.015(6)
C4S 0.064(6) 0.151(8) 0.055(5) 0.037(6) 0.044(5) 0.063(6)
C5S 0.081(8) 0.113(8) 0.108(10) -0.026(7) 0.060(7) -0.024(6)

loop_
_atom_type_symbol
_atom_type_description
_atom_type_scat_dispersion_real
_atom_type_scat_dispersion_imag
_atom_type_scat_source
C C 0.0033 0.0016 'International Tables Vol C Tables 4.2.6.8 and 6.1.1.4'
H H 0.0000 0.0000 'International Tables Vol C Tables 4.2.6.8 and 6.1.1.4'
N N 0.0061 0.0033 'International Tables Vol C Tables 4.2.6.8 and 6.1.1.4'
O O 0.0106 0.0060 'International Tables Vol C Tables 4.2.6.8 and 6.1.1.4'
Na Na 0.0362 0.0249 'International Tables Vol C Tables 4.2.6.8 and 6.1.1.4'
As As 0.0499 2.0058 'International Tables Vol C Tables 4.2.6.8 and 6.1.1.4'
Nb Nb -2.0727 0.6215 'International Tables Vol C Tables 4.2.6.8 and 6.1.1.4'

loop_
_geom_angle_atom_site_label_1
_geom_angle_atom_site_label_2
_geom_angle_atom_site_label_3
_geom_angle
_geom_angle_site_symmetry_1
_geom_angle_site_symmetry_3
N1 Nb1 N3 112.28(6) . .
N1 Nb1 N2 107.13(6) . .
N3 Nb1 N2 122.50(6) . .
N1 Nb1 As1 105.18(4) . .
N3 Nb1 As1 105.43(4) . .
N2 Nb1 As1 102.57(5) . .
N1 Nb1 Na1 70.89(4) . .
N3 Nb1 Na1 157.07(4) . .
N2 Nb1 Na1 75.22(5) . .
As1 Nb1 Na1 53.361(14) . .
Nb1 As1 Na1 167.666(18) . 3_776
Nb1 As1 Na1 88.207(17) . .
Na1 As1 Na1 85.69(2) 3_776 .
C11 N1 C17 115.79(14) . .
C11 N1 Nb1 124.76(11) . .
C17 N1 Nb1 116.82(12) . .
C16 C11 C12 118.88(18) . .
C16 C11 N1 120.13(18) . .
C12 C11 N1 120.95(17) . .
C16 C11 Na1 82.24(12) . .
C12 C11 Na1 75.36(11) . .
N1 C11 Na1 110.68(11) . .
C13 C12 C11 121.2(2) . .
C13 C12 Na1 82.27(12) . .
C11 C12 Na1 76.11(11) . .
C14 C13 C12 118.6(2) . .
C14 C13 C131 121.1(2) . .
C12 C13 C131 120.2(2) . .
C14 C13 Na1 80.91(14) . .
C12 C13 Na1 70.12(11) . .
C131 C13 Na1 118.74(13) . .
C15 C14 C13 121.4(2) . .
C15 C14 Na1 77.72(14) . .
C13 C14 Na1 72.70(12) . .
C14 C15 C16 119.0(2) . .
C14 C15 C151 121.8(2) . .
C16 C15 C151 119.1(3) . .
C14 C15 Na1 76.37(14) . .
C16 C15 Na1 72.26(13) . .
C151 C15 Na1 120.2(2) . .
C11 C16 C15 120.8(2) . .
C11 C16 Na1 70.32(11) . .
C15 C16 Na1 81.27(14) . .
N1 C17 C18 116.10(17) . .
C182 C18 C181 109.7(2) . .
C182 C18 C183 110.0(2) . .
C181 C18 C183 108.52(18) . .
C182 C18 C17 110.32(17) . .
C181 C18 C17 106.4(2) . .
C183 C18 C17 111.92(18) . .
C21 N2 C27 116.48(16) . .
C21 N2 Nb1 114.90(12) . .
C27 N2 Nb1 127.07(13) . .
C26 C21 C22 117.53(19) . .
C26 C21 N2 118.78(17) . .
C22 C21 N2 123.6(2) . .
C23 C22 C21 120.5(2) . .
C24 C23 C22 120.1(2) . .
C24 C23 C231 120.1(2) . .
C22 C23 C231 119.8(3) . .
C23 C24 C25 121.0(2) . .
C24 C25 C26 118.4(2) . .
C24 C25 C251 122.4(2) . .
C26 C25 C251 119.1(2) . .
C25 C26 C21 122.3(2) . .
N2 C27 C28 114.39(17) . .
C281 C28 C283 110.3(2) . .
C281 C28 C282 110.5(2) . .
C283 C28 C282 108.10(17) . .
C281 C28 C27 110.72(17) . .
C283 C28 C27 110.06(17) . .
C282 C28 C27 107.09(19) . .
C31 N3 C37 116.37(14) . .
C31 N3 Nb1 115.81(11) . .
C37 N3 Nb1 125.65(12) . .
C32 C31 C36 117.54(17) . .
C32 C31 N3 118.80(16) . .
C36 C31 N3 123.60(17) . .
C33 C32 C31 121.91(19) . .
C34 C33 C32 118.7(2) . .
C34 C33 C331 121.45(19) . .
C32 C33 C331 119.9(2) . .
C33 C34 C35 121.20(19) . .
C34 C35 C36 119.49(19) . .
C34 C35 C351 120.3(2) . .
C36 C35 C351 120.2(2) . .
C35 C36 C31 121.10(19) . .
N3 C37 C38 116.30(16) . .
C383 C38 C382 109.4(2) . .
C383 C38 C381 109.62(19) . .
C382 C38 C381 108.78(19) . .
C383 C38 C37 112.01(17) . .
C382 C38 C37 110.44(17) . .
C381 C38 C37 106.52(17) . .
O1TC Na1 O1T 8.0(7) . .
O1TC Na1 O1TB 12.9(6) . .
O1T Na1 O1TB 15.4(4) . .
O1TC Na1 C12 147.3(4) . .
O1T Na1 C12 154.93(19) . .
O1TB Na1 C12 141.5(4) . .
O1TC Na1 C11 125.9(5) . .
O1T Na1 C11 133.7(3) . .
O1TB Na1 C11 127.2(4) . .
C12 Na1 C11 28.53(5) . .
O1TC Na1 As1 99.4(6) . 3_776
O1T Na1 As1 93.1(3) . 3_776
O1TB Na1 As1 91.8(4) . 3_776
C12 Na1 As1 100.25(5) . 3_776
C11 Na1 As1 128.78(5) . 3_776
O1TC Na1 C13 131.7(4) . .
O1T Na1 C13 136.3(2) . .
O1TB Na1 C13 120.9(3) . .
C12 Na1 C13 27.61(6) . .
C11 Na1 C13 49.30(6) . .
As1 Na1 C13 84.03(5) 3_776 .
O1TC Na1 As1 123.3(5) . .
O1T Na1 As1 119.5(2) . .
O1TB Na1 As1 134.9(3) . .
C12 Na1 As1 80.75(5) . .
C11 Na1 As1 80.66(4) . .
As1 Na1 As1 94.31(2) 3_776 .
C13 Na1 As1 104.14(5) . .
O1TC Na1 C16 100.5(5) . .
O1T Na1 C16 108.5(3) . .
O1TB Na1 C16 100.0(4) . .
C12 Na1 C16 48.63(6) . .
C11 Na1 C16 27.44(6) . .
As1 Na1 C16 138.46(5) 3_776 .
C13 Na1 C16 55.72(6) . .
As1 Na1 C16 104.36(5) . .
O1TC Na1 C1T 34.5(4) . .
O1T Na1 C1T 27.05(19) . .
O1TB Na1 C1T 40.8(4) . .
C12 Na1 C1T 177.46(11) . .
C11 Na1 C1T 150.97(11) . .
As1 Na1 C1T 80.17(10) 3_776 .
C13 Na1 C1T 154.65(11) . .
As1 Na1 C1T 96.73(10) . .
C16 Na1 C1T 132.29(12) . .
O1TC Na1 C14 105.7(4) . .
O1T Na1 C14 111.15(18) . .
O1TB Na1 C14 95.9(4) . .
C12 Na1 C14 47.50(6) . .
C11 Na1 C14 55.87(6) . .
As1 Na1 C14 92.94(6) 3_776 .
C13 Na1 C14 26.39(7) . .
As1 Na1 C14 128.20(6) . .
C16 Na1 C14 46.54(7) . .
C1T Na1 C14 135.03(12) . .
O1TC Na1 C15 92.0(4) . .
O1T Na1 C15 99.31(19) . .
O1TB Na1 C15 86.3(4) . .
C12 Na1 C15 55.69(7) . .
C11 Na1 C15 47.92(6) . .
As1 Na1 C15 117.29(6) 3_776 .
C13 Na1 C15 46.84(7) . .
As1 Na1 C15 128.55(5) . .
C16 Na1 C15 26.48(6) . .
C1T Na1 C15 126.36(12) . .
C14 Na1 C15 25.91(7) . .
C4T O1T C1T 109.1(5) . .
C4T O1T Na1 121.6(8) . .
C1T O1T Na1 106.9(6) . .
O1T C1T C2T 105.7(5) . .
O1T C1T Na1 46.0(5) . .
C2T C1T Na1 119.3(3) . .
C1T C2T C3T 100.9(6) . .
C4T C3T C2T 102.1(6) . .
O1T C4T C3T 106.2(6) . .
C1TB O1TB C4TB 106.9(11) . .
C1TB O1TB Na1 128.0(10) . .
C4TB O1TB Na1 118.9(10) . .
O1TB C1TB C2TB 108.2(10) . .
C1TB C2TB C3TB 104.2(10) . .
C2TB C3TB C4TB 102.8(11) . .
O1TB C4TB C3TB 104.4(12) . .
C4TC O1TC C1TC 108.3(11) . .
C4TC O1TC Na1 115.2(16) . .
C1TC O1TC Na1 118.3(16) . .
O1TC C1TC C2TC 107.7(10) . .
C1TC C2TC C3TC 103.2(10) . .
C4TC C3TC C2TC 102.9(10) . .
O1TC C4TC C3TC 103.3(10) . .
C1S C2S C3S 113.9(14) . .
C2S C3S C4S 107.4(12) . .
C3S C4S C5S 125.4(8) . .

loop_
_geom_bond_atom_site_label_1
_geom_bond_atom_site_label_2
_geom_bond_distance
_geom_bond_site_symmetry_2
Nb1 N1 2.0137(15) .
Nb1 N3 2.0577(15) .
Nb1 N2 2.0673(16) .
Nb1 As1 2.3106(3) .
Nb1 Na1 3.7154(8) .
As1 Na1 2.9717(9) 3_776
As1 Na1 2.9828(8) .
N1 C11 1.427(2) .
N1 C17 1.471(2) .
C11 C16 1.390(3) .
C11 C12 1.397(3) .
C11 Na1 2.8396(19) .
C12 C13 1.395(3) .
C12 Na1 2.830(2) .
C13 C14 1.388(4) .
C13 C131 1.504(3) .
C13 Na1 2.982(2) .
C14 C15 1.387(4) .
C14 Na1 3.084(2) .
C15 C16 1.399(3) .
C15 C151 1.519(4) .
C15 Na1 3.101(3) .
C16 Na1 2.988(2) .
C17 C18 1.539(3) .
C18 C182 1.522(3) .
C18 C181 1.530(3) .
C18 C183 1.534(3) .
N2 C21 1.421(2) .
N2 C27 1.474(2) .
C21 C26 1.400(3) .
C21 C22 1.408(3) .
C22 C23 1.398(3) .
C23 C24 1.383(4) .
C23 C231 1.514(3) .
C24 C25 1.388(4) .
C25 C26 1.398(3) .
C25 C251 1.508(4) .
C27 C28 1.559(3) .
C28 C281 1.524(3) .
C28 C283 1.527(3) .
C28 C282 1.530(3) .
N3 C31 1.423(2) .
N3 C37 1.477(2) .
C31 C32 1.398(3) .
C31 C36 1.408(3) .
C32 C33 1.398(3) .
C33 C34 1.384(3) .
C33 C331 1.511(3) .
C34 C35 1.387(3) .
C35 C36 1.392(3) .
C35 C351 1.512(3) .
C37 C38 1.549(3) .
C381 C38 1.533(3) .
C38 C383 1.522(3) .
C38 C382 1.525(3) .
Na1 O1TC 2.24(3) .
Na1 O1T 2.301(12) .
Na1 O1TB 2.423(11) .
Na1 As1 2.9717(9) 3_776
Na1 C1T 3.059(5) .
O1T C4T 1.429(8) .
O1T C1T 1.454(7) .
C1T C2T 1.508(6) .
C2T C3T 1.526(11) .
C3T C4T 1.519(8) .
O1TB C1TB 1.415(12) .
O1TB C4TB 1.429(12) .
C1TB C2TB 1.514(13) .
C2TB C3TB 1.515(15) .
C3TB C4TB 1.521(14) .
O1TC C4TC 1.436(13) .
O1TC C1TC 1.440(11) .
C1TC C2TC 1.502(13) .
C2TC C3TC 1.515(17) .
C3TC C4TC 1.510(12) .
C1S C2S 1.182(15) .
C2S C3S 1.366(19) .
C3S C4S 1.433(10) .
C4S C5S 1.68(2) .
